data_4077129
loop_
_publ_author_name
'Standfest-Hauser, Christina M.'
'Mereiter, Kurt'
'Schmid, Roland'
'Kirchner, Karl'

_publ_section_title
;
 Novel Ruthenium-Mediated Conversion of Aldimines and Aminals to
 Aminocarbene Complexes
;
_journal_issue 23
_journal_name_full Organometallics
_journal_page_first 4891
_journal_paper_doi 10.1021/om020664c
_journal_volume 21
_journal_year 2002
_chemical_formula_moiety 'C35 H30 N2 P Ru 1+,  F6 P 1-'
_chemical_formula_sum 'C35 H30 F6 N2 P2 Ru'
_chemical_formula_weight 755.62
_chemical_name_common '[RuCp(PPh3)(kappa2NN-py-N=CHPh)]PF6'
_chemical_name_systematic
; 
 ? 
;
_space_group_IT_number 14
_symmetry_cell_setting monoclinic
_symmetry_space_group_name_Hall '-P 2ybc'
_symmetry_space_group_name_H-M 'P 1 21/c 1'
_atom_sites_solution_hydrogens geom
_atom_sites_solution_primary direct
_atom_sites_solution_secondary difmap
_audit_creation_method SHELXL-97
_cell_angle_alpha 90.00
_cell_angle_beta 108.55(1)
_cell_angle_gamma 90.00
_cell_formula_units_Z 4
_cell_length_a 13.476(4)
_cell_length_b 13.640(4)
_cell_length_c 18.345(5)
_cell_measurement_reflns_used 1008
_cell_measurement_temperature 183(2)
_cell_measurement_theta_max 29.6
_cell_measurement_theta_min 2.7
_cell_volume 3196.9(16)
_computing_cell_refinement 'Bruker SAINT'
_computing_data_collection 'Bruker SMART'
_computing_data_reduction 'Bruker SAINT, SADABS, XPREP'
_computing_molecular_graphics 'Bruker SHELXTL'
_computing_publication_material 'Bruker SHELXTL'
_computing_structure_refinement 'SHELXL-97 (Sheldrick, 1997)'
_computing_structure_solution 'SHELXS-97 (Sheldrick, 1997)'
_diffrn_ambient_temperature 183(2)
_diffrn_measured_fraction_theta_full 0.986
_diffrn_measured_fraction_theta_max 0.986
_diffrn_measurement_device_type 'BRUKER SMART 3-circle with CCD area detector'
_diffrn_measurement_method 'omega scans'
_diffrn_radiation_monochromator graphite
_diffrn_radiation_source 'fine-focus sealed tube'
_diffrn_radiation_type MoK\a
_diffrn_radiation_wavelength 0.71073
_diffrn_reflns_av_R_equivalents 0.0348
_diffrn_reflns_av_sigmaI/netI 0.0261
_diffrn_reflns_limit_h_max 18
_diffrn_reflns_limit_h_min -18
_diffrn_reflns_limit_k_max 19
_diffrn_reflns_limit_k_min -18
_diffrn_reflns_limit_l_max 25
_diffrn_reflns_limit_l_min -25
_diffrn_reflns_number 44500
_diffrn_reflns_theta_full 30.06
_diffrn_reflns_theta_max 30.06
_diffrn_reflns_theta_min 2.18
_exptl_absorpt_coefficient_mu 0.654
_exptl_absorpt_correction_T_max 1.00
_exptl_absorpt_correction_T_min 0.87
_exptl_absorpt_correction_type 'semi-empirical from equivalents (SADABS)'
_exptl_crystal_colour red
_exptl_crystal_density_diffrn 1.570
_exptl_crystal_density_method 'not measured'
_exptl_crystal_description plate
_exptl_crystal_F_000 1528
_exptl_crystal_size_max 0.65
_exptl_crystal_size_mid 0.40
_exptl_crystal_size_min 0.06
_refine_diff_density_max 1.062
_refine_diff_density_min -0.734
_refine_diff_density_rms 0.080
_refine_ls_extinction_method none
_refine_ls_goodness_of_fit_ref 1.041
_refine_ls_hydrogen_treatment mixed
_refine_ls_matrix_type full
_refine_ls_number_parameters 438
_refine_ls_number_reflns 9237
_refine_ls_number_restraints 162
_refine_ls_restrained_S_all 1.058
_refine_ls_R_factor_all 0.0464
_refine_ls_R_factor_gt 0.0347
_refine_ls_shift/su_max 0.001
_refine_ls_shift/su_mean 0.000
_refine_ls_structure_factor_coef Fsqd
_refine_ls_weighting_details 'calc w=1/[\s^2^(Fo^2^)+(0.0422P)^2^+3.2395P] where P=(Fo^2^+2Fc^2^)/3'
_refine_ls_weighting_scheme calc
_refine_ls_wR_factor_gt 0.0840
_refine_ls_wR_factor_ref 0.0933
_reflns_number_gt 7640
_reflns_number_total 9237
_reflns_threshold_expression >2sigma(I)
_cod_data_source_file om020664c.cif
_cod_data_source_block 5
_cod_depositor_comments
;
The following automatic conversions were performed:

'_symmetry_cell_setting' value 'Monoclinic' changed to 'monoclinic'
according to /home/saulius/struct/CIF-dictionaries/cif_core.dic
dictionary named 'cif_core.dic' version 2.4.1 from 2010-06-29.

Automatic conversion script
Id: cif_fix_values 1715 2011-07-08 13:25:40Z adriana 
;
_cod_original_sg_symbol_H-M P2(1)/c
_cod_database_code 4077129

loop_
_symmetry_equiv_pos_as_xyz
'x, y, z'
'-x, y+1/2, -z+1/2'
'-x, -y, -z'
'x, -y-1/2, z-1/2'

loop_
_atom_site_label
_atom_site_type_symbol
_atom_site_fract_x
_atom_site_fract_y
_atom_site_fract_z
_atom_site_U_iso_or_equiv
_atom_site_adp_type
_atom_site_occupancy
_atom_site_symmetry_multiplicity
_atom_site_calc_flag
_atom_site_refinement_flags
_atom_site_disorder_assembly
_atom_site_disorder_group
Ru Ru 0.256935(12) 0.514836(12) 0.263811(9) 0.02299(5) Uani 1 1 d . . .
P1 P 0.15746(4) 0.37322(4) 0.24533(3) 0.02319(10) Uani 1 1 d . . .
N1 N 0.36563(14) 0.45180(13) 0.21617(10) 0.0269(3) Uani 1 1 d . . .
N2 N 0.39012(14) 0.43874(14) 0.34034(10) 0.0291(4) Uani 1 1 d . . .
C1 C 0.1189(2) 0.60637(17) 0.23202(16) 0.0385(5) Uani 1 1 d . . .
H1 H 0.0498 0.5807 0.2136 0.046 Uiso 1 1 calc R . .
C2 C 0.1814(2) 0.63180(16) 0.18614(14) 0.0358(5) Uani 1 1 d . . .
H2 H 0.1623 0.6257 0.1318 0.043 Uiso 1 1 calc R . .
C3 C 0.2788(2) 0.66853(16) 0.23622(13) 0.0344(5) Uani 1 1 d . . .
H3 H 0.3359 0.6914 0.2211 0.041 Uiso 1 1 calc R . .
C4 C 0.2747(2) 0.66461(16) 0.31247(13) 0.0353(5) Uani 1 1 d . . .
H4 H 0.3287 0.6847 0.3574 0.042 Uiso 1 1 calc R . .
C5 C 0.1761(2) 0.62545(17) 0.31021(15) 0.0373(5) Uani 1 1 d . . .
H5 H 0.1527 0.6141 0.3532 0.045 Uiso 1 1 calc R . .
C6 C 0.03826(16) 0.38944(15) 0.27118(12) 0.0266(4) Uani 1 1 d . . .
C7 C 0.0465(2) 0.42070(17) 0.34555(13) 0.0346(5) Uani 1 1 d . . .
H7 H 0.1135 0.4289 0.3828 0.041 Uiso 1 1 calc R . .
C8 C -0.0434(2) 0.4397(2) 0.36499(16) 0.0447(6) Uani 1 1 d . . .
H8 H -0.0375 0.4601 0.4157 0.054 Uiso 1 1 calc R . .
C9 C -0.1411(2) 0.4292(2) 0.3110(2) 0.0522(7) Uani 1 1 d . . .
H9 H -0.2022 0.4418 0.3247 0.063 Uiso 1 1 calc R . .
C10 C -0.1499(2) 0.4003(2) 0.23693(19) 0.0515(7) Uani 1 1 d . . .
H10 H -0.2171 0.3945 0.1994 0.062 Uiso 1 1 calc R . .
C11 C -0.06072(18) 0.37973(18) 0.21729(15) 0.0365(5) Uani 1 1 d . . .
H11 H -0.0674 0.3588 0.1666 0.044 Uiso 1 1 calc R . .
C12 C 0.10859(16) 0.32998(16) 0.14610(12) 0.0275(4) Uani 1 1 d . . .
C13 C 0.0697(2) 0.23490(18) 0.12823(14) 0.0376(5) Uani 1 1 d . . .
H13 H 0.0734 0.1895 0.1683 0.045 Uiso 1 1 calc R . .
C14 C 0.0257(2) 0.2070(2) 0.05203(16) 0.0458(6) Uani 1 1 d . . .
H14 H -0.0012 0.1425 0.0402 0.055 Uiso 1 1 calc R . .
C15 C 0.0206(2) 0.2719(2) -0.00715(14) 0.0439(6) Uani 1 1 d . . .
H15 H -0.0096 0.2521 -0.0592 0.053 Uiso 1 1 calc R . .
C16 C 0.0597(2) 0.3658(2) 0.01005(14) 0.0410(5) Uani 1 1 d . . .
H16 H 0.0565 0.4106 -0.0302 0.049 Uiso 1 1 calc R . .
C17 C 0.10375(19) 0.39462(18) 0.08639(13) 0.0339(5) Uani 1 1 d . . .
H17 H 0.1308 0.4591 0.0978 0.041 Uiso 1 1 calc R . .
C18 C 0.21908(17) 0.26212(15) 0.29603(13) 0.0286(4) Uani 1 1 d . . .
C19 C 0.30105(19) 0.22112(16) 0.27451(14) 0.0341(5) Uani 1 1 d . . .
H19 H 0.3184 0.2482 0.2324 0.041 Uiso 1 1 calc R . .
C20 C 0.3569(2) 0.14168(19) 0.31377(18) 0.0451(6) Uani 1 1 d . . .
H20 H 0.4127 0.1150 0.2989 0.054 Uiso 1 1 calc R . .
C21 C 0.3318(3) 0.1012(2) 0.3744(2) 0.0566(8) Uani 1 1 d . . .
H21 H 0.3704 0.0470 0.4016 0.068 Uiso 1 1 calc R . .
C22 C 0.2507(3) 0.1396(3) 0.3953(2) 0.0664(10) Uani 1 1 d . . .
H22 H 0.2327 0.1107 0.4365 0.080 Uiso 1 1 calc R . .
C23 C 0.1943(2) 0.2204(2) 0.35691(17) 0.0482(7) Uani 1 1 d . . .
H23 H 0.1389 0.2468 0.3725 0.058 Uiso 1 1 calc R . .
C24 C 0.43598(17) 0.42001(16) 0.28165(12) 0.0285(4) Uani 1 1 d . . .
C25 C 0.53188(18) 0.38036(18) 0.28478(15) 0.0365(5) Uani 1 1 d . . .
H25 H 0.5807 0.3586 0.3317 0.044 Uiso 1 1 calc R . .
C26 C 0.55292(19) 0.37420(18) 0.21517(17) 0.0395(5) Uani 1 1 d . . .
H26 H 0.6179 0.3480 0.2143 0.047 Uiso 1 1 calc R . .
C27 C 0.4805(2) 0.40562(17) 0.14770(15) 0.0364(5) Uani 1 1 d . . .
H27 H 0.4948 0.4007 0.1004 0.044 Uiso 1 1 calc R . .
C28 C 0.38631(18) 0.44465(16) 0.14995(13) 0.0314(4) Uani 1 1 d . . .
H28 H 0.3360 0.4665 0.1037 0.038 Uiso 1 1 calc R . .
C29 C 0.42896(18) 0.39824(19) 0.40641(14) 0.0355(5) Uani 1 1 d . . .
H29 H 0.4897 0.3588 0.4148 0.043 Uiso 1 1 calc R . .
C30 C 0.3857(2) 0.40903(19) 0.46960(14) 0.0378(5) Uani 1 1 d . . .
C31 C 0.3237(2) 0.48773(19) 0.47595(14) 0.0404(5) Uani 1 1 d . . .
H31 H 0.3090 0.5386 0.4387 0.048 Uiso 1 1 calc R . .
C32 C 0.2830(3) 0.4924(2) 0.53654(16) 0.0475(6) Uani 1 1 d . . .
H32 H 0.2409 0.5466 0.5409 0.057 Uiso 1 1 calc R . .
C33 C 0.3038(3) 0.4185(3) 0.5901(2) 0.0679(10) Uani 1 1 d . . .
H33 H 0.2734 0.4201 0.6302 0.081 Uiso 1 1 calc R . .
C34 C 0.3682(5) 0.3423(3) 0.5859(3) 0.1019(19) Uani 1 1 d . . .
H34 H 0.3841 0.2926 0.6241 0.122 Uiso 1 1 calc R . .
C35 C 0.4100(4) 0.3373(3) 0.5264(2) 0.0762(12) Uani 1 1 d . . .
H35 H 0.4555 0.2849 0.5243 0.091 Uiso 1 1 calc R . .
P2 P 0.30271(9) 0.68701(9) 0.01152(6) 0.0341(3) Uani 0.752(4) 1 d PD A 1
F1 F 0.2369(4) 0.5945(3) 0.0228(3) 0.0642(8) Uani 0.752(4) 1 d PD A 1
F2 F 0.3677(2) 0.7813(2) 0.00079(15) 0.0596(8) Uani 0.752(4) 1 d PD A 1
F3 F 0.2498(3) 0.7536(2) 0.06162(19) 0.0788(10) Uani 0.752(4) 1 d PD A 1
F4 F 0.3545(3) 0.6256(3) -0.0388(3) 0.124(2) Uani 0.752(4) 1 d PD A 1
F5 F 0.3922(2) 0.6622(3) 0.09062(18) 0.0815(11) Uani 0.752(4) 1 d PD A 1
F6 F 0.2111(2) 0.7175(2) -0.06171(15) 0.0764(11) Uani 0.752(4) 1 d PD A 1
P2' P 0.3235(3) 0.6680(3) 0.0051(3) 0.0373(7) Uiso 0.248(4) 1 d PD A 2
F1' F 0.2403(13) 0.5950(12) 0.0198(11) 0.0747(14) Uiso 0.248(4) 1 d PD A 2
F2' F 0.4029(7) 0.7455(7) -0.0072(6) 0.0747(14) Uiso 0.248(4) 1 d PD A 2
F3' F 0.2367(7) 0.7527(6) -0.0078(6) 0.0747(14) Uiso 0.248(4) 1 d PD A 2
F4' F 0.4069(7) 0.5866(6) 0.0184(6) 0.0747(14) Uiso 0.248(4) 1 d PD A 2
F5' F 0.3579(8) 0.6931(8) 0.0924(5) 0.0747(14) Uiso 0.248(4) 1 d PD A 2
F6' F 0.2761(8) 0.6507(7) -0.0830(4) 0.0747(14) Uiso 0.248(4) 1 d PD A 2

loop_
_atom_site_aniso_label
_atom_site_aniso_U_11
_atom_site_aniso_U_22
_atom_site_aniso_U_33
_atom_site_aniso_U_23
_atom_site_aniso_U_13
_atom_site_aniso_U_12
Ru 0.02669(9) 0.02128(8) 0.02210(8) 0.00069(5) 0.00931(6) 0.00155(6)
P1 0.0250(2) 0.0227(2) 0.0230(2) 0.00035(17) 0.00913(18) 0.00162(18)
N1 0.0289(8) 0.0241(8) 0.0308(9) 0.0010(7) 0.0137(7) -0.0001(7)
N2 0.0285(9) 0.0295(9) 0.0289(9) 0.0008(7) 0.0084(7) -0.0012(7)
C1 0.0389(12) 0.0265(11) 0.0497(14) 0.0046(10) 0.0137(10) 0.0081(9)
C2 0.0499(14) 0.0255(10) 0.0293(10) 0.0041(8) 0.0086(10) 0.0068(9)
C3 0.0509(13) 0.0216(10) 0.0362(12) 0.0021(8) 0.0216(10) -0.0009(9)
C4 0.0532(14) 0.0232(10) 0.0302(11) -0.0038(8) 0.0139(10) 0.0003(9)
C5 0.0517(14) 0.0280(11) 0.0404(12) 0.0036(9) 0.0265(11) 0.0092(10)
C6 0.0286(10) 0.0233(9) 0.0306(10) 0.0001(7) 0.0134(8) 0.0003(7)
C7 0.0433(12) 0.0332(11) 0.0312(11) 0.0003(9) 0.0176(9) 0.0006(9)
C8 0.0623(17) 0.0381(13) 0.0472(14) -0.0010(11) 0.0364(13) 0.0026(12)
C9 0.0486(16) 0.0481(16) 0.076(2) -0.0066(14) 0.0425(15) 0.0017(12)
C10 0.0292(12) 0.0627(18) 0.0671(19) -0.0080(15) 0.0218(12) -0.0022(12)
C11 0.0313(11) 0.0390(12) 0.0420(13) -0.0067(10) 0.0154(9) -0.0032(9)
C12 0.0275(9) 0.0286(10) 0.0273(10) -0.0029(8) 0.0099(8) 0.0023(8)
C13 0.0478(13) 0.0315(11) 0.0334(11) -0.0060(9) 0.0129(10) -0.0039(10)
C14 0.0560(16) 0.0371(13) 0.0403(13) -0.0140(10) 0.0098(12) -0.0044(11)
C15 0.0472(14) 0.0490(15) 0.0305(12) -0.0133(10) 0.0054(10) 0.0072(11)
C16 0.0490(14) 0.0439(14) 0.0285(11) -0.0008(9) 0.0101(10) 0.0070(11)
C17 0.0395(12) 0.0334(11) 0.0285(10) -0.0022(8) 0.0104(9) 0.0016(9)
C18 0.0300(10) 0.0234(9) 0.0320(10) 0.0019(8) 0.0093(8) 0.0016(8)
C19 0.0358(11) 0.0270(10) 0.0415(12) 0.0012(9) 0.0152(9) 0.0018(9)
C20 0.0421(14) 0.0322(12) 0.0608(17) 0.0026(11) 0.0163(12) 0.0114(10)
C21 0.0630(18) 0.0416(15) 0.0636(19) 0.0208(14) 0.0177(15) 0.0201(14)
C22 0.086(2) 0.0571(19) 0.068(2) 0.0364(17) 0.0409(19) 0.0277(18)
C23 0.0577(16) 0.0437(14) 0.0527(16) 0.0203(12) 0.0307(13) 0.0174(12)
C24 0.0298(10) 0.0259(9) 0.0313(10) 0.0004(8) 0.0120(8) -0.0015(8)
C25 0.0297(11) 0.0357(12) 0.0440(13) 0.0043(10) 0.0117(9) 0.0026(9)
C26 0.0347(12) 0.0319(11) 0.0598(16) 0.0022(10) 0.0262(11) 0.0044(9)
C27 0.0462(13) 0.0296(11) 0.0438(13) -0.0009(9) 0.0292(11) -0.0021(9)
C28 0.0384(11) 0.0274(10) 0.0322(11) 0.0029(8) 0.0167(9) 0.0002(9)
C29 0.0322(11) 0.0394(12) 0.0337(11) 0.0055(9) 0.0087(9) 0.0028(9)
C30 0.0407(12) 0.0427(13) 0.0305(11) 0.0043(9) 0.0119(9) 0.0005(10)
C31 0.0542(15) 0.0399(13) 0.0257(11) 0.0043(9) 0.0106(10) 0.0028(11)
C32 0.0643(18) 0.0439(14) 0.0380(14) 0.0009(11) 0.0216(13) 0.0105(13)
C33 0.111(3) 0.0533(18) 0.063(2) 0.0151(15) 0.061(2) 0.0204(19)
C34 0.178(5) 0.073(3) 0.097(3) 0.053(2) 0.105(4) 0.064(3)
C35 0.119(3) 0.063(2) 0.072(2) 0.0330(18) 0.065(2) 0.045(2)
P2 0.0364(6) 0.0356(6) 0.0268(4) 0.0047(4) 0.0055(4) -0.0075(4)
F1 0.0663(16) 0.0500(14) 0.0693(17) 0.0255(12) 0.0116(13) -0.0227(12)
F2 0.0649(17) 0.0591(16) 0.0510(13) 0.0042(12) 0.0133(12) -0.0342(13)
F3 0.105(2) 0.0628(18) 0.087(2) -0.0101(15) 0.0570(19) -0.0050(16)
F4 0.117(3) 0.105(3) 0.194(5) -0.085(3) 0.112(4) -0.028(3)
F5 0.0619(19) 0.082(2) 0.0689(18) 0.0277(16) -0.0242(15) -0.0025(15)
F6 0.0637(16) 0.096(2) 0.0491(15) 0.0350(15) -0.0106(12) -0.0275(15)

loop_
_atom_type_symbol
_atom_type_description
_atom_type_scat_dispersion_real
_atom_type_scat_dispersion_imag
_atom_type_scat_source
C C 0.0033 0.0016 'International Tables Vol C Tables 4.2.6.8 and 6.1.1.4'
H H 0.0000 0.0000 'International Tables Vol C Tables 4.2.6.8 and 6.1.1.4'
N N 0.0061 0.0033 'International Tables Vol C Tables 4.2.6.8 and 6.1.1.4'
F F 0.0171 0.0103 'International Tables Vol C Tables 4.2.6.8 and 6.1.1.4'
P P 0.1023 0.0942 'International Tables Vol C Tables 4.2.6.8 and 6.1.1.4'
Ru Ru -1.2594 0.8363 'International Tables Vol C Tables 4.2.6.8 and 6.1.1.4'

loop_
_geom_angle_atom_site_label_1
_geom_angle_atom_site_label_2
_geom_angle_atom_site_label_3
_geom_angle
N1 Ru N2 62.04(7)
N1 Ru C1 140.73(9)
N2 Ru C1 156.78(9)
N1 Ru C2 105.69(9)
N2 Ru C2 154.31(9)
C1 Ru C2 38.05(10)
N1 Ru C5 159.90(8)
N2 Ru C5 119.51(9)
C1 Ru C5 38.12(10)
C2 Ru C5 63.86(9)
N1 Ru C3 97.57(8)
N2 Ru C3 117.61(9)
C1 Ru C3 63.49(10)
C2 Ru C3 38.30(9)
C5 Ru C3 63.33(9)
N1 Ru C4 122.86(8)
N2 Ru C4 102.75(8)
C1 Ru C4 63.16(10)
C2 Ru C4 63.44(9)
C5 Ru C4 37.69(10)
C3 Ru C4 37.52(9)
N1 Ru P1 92.59(5)
N2 Ru P1 90.97(5)
C1 Ru P1 91.94(7)
C2 Ru P1 112.92(7)
C5 Ru P1 107.21(7)
C3 Ru P1 151.18(7)
C4 Ru P1 144.44(7)
C12 P1 C6 103.29(10)
C12 P1 C18 101.56(10)
C6 P1 C18 105.20(10)
C12 P1 Ru 115.10(7)
C6 P1 Ru 112.15(7)
C18 P1 Ru 117.90(7)
C28 N1 C24 119.89(19)
C28 N1 Ru 141.26(16)
C24 N1 Ru 98.42(13)
C29 N2 C24 119.5(2)
C29 N2 Ru 145.70(17)
C24 N2 Ru 93.76(13)
C2 C1 C5 108.8(2)
C2 C1 Ru 71.15(14)
C5 C1 Ru 71.90(14)
C2 C1 H1 125.6
C5 C1 H1 125.6
Ru C1 H1 123.0
C1 C2 C3 107.6(2)
C1 C2 Ru 70.80(13)
C3 C2 Ru 72.09(13)
C1 C2 H2 126.2
C3 C2 H2 126.2
Ru C2 H2 122.6
C4 C3 C2 107.7(2)
C4 C3 Ru 71.75(12)
C2 C3 Ru 69.61(12)
C4 C3 H3 126.1
C2 C3 H3 126.1
Ru C3 H3 124.1
C3 C4 C5 108.3(2)
C3 C4 Ru 70.73(12)
C5 C4 Ru 70.17(13)
C3 C4 H4 125.8
C5 C4 H4 125.8
Ru C4 H4 124.9
C1 C5 C4 107.5(2)
C1 C5 Ru 69.98(13)
C4 C5 Ru 72.14(13)
C1 C5 H5 126.3
C4 C5 H5 126.3
Ru C5 H5 123.3
C11 C6 C7 118.9(2)
C11 C6 P1 121.82(17)
C7 C6 P1 119.08(17)
C8 C7 C6 120.1(2)
C8 C7 H7 120.0
C6 C7 H7 120.0
C9 C8 C7 120.4(2)
C9 C8 H8 119.8
C7 C8 H8 119.8
C8 C9 C10 120.0(2)
C8 C9 H9 120.0
C10 C9 H9 120.0
C9 C10 C11 120.1(3)
C9 C10 H10 120.0
C11 C10 H10 120.0
C10 C11 C6 120.6(2)
C10 C11 H11 119.7
C6 C11 H11 119.7
C17 C12 C13 118.9(2)
C17 C12 P1 119.47(17)
C13 C12 P1 121.53(17)
C14 C13 C12 119.9(2)
C14 C13 H13 120.0
C12 C13 H13 120.0
C15 C14 C13 120.9(2)
C15 C14 H14 119.6
C13 C14 H14 119.6
C16 C15 C14 119.5(2)
C16 C15 H15 120.2
C14 C15 H15 120.2
C15 C16 C17 120.1(2)
C15 C16 H16 120.0
C17 C16 H16 120.0
C12 C17 C16 120.7(2)
C12 C17 H17 119.6
C16 C17 H17 119.6
C23 C18 C19 118.5(2)
C23 C18 P1 124.17(18)
C19 C18 P1 117.21(17)
C20 C19 C18 120.9(2)
C20 C19 H19 119.6
C18 C19 H19 119.6
C21 C20 C19 120.1(3)
C21 C20 H20 119.9
C19 C20 H20 119.9
C22 C21 C20 119.7(3)
C22 C21 H21 120.2
C20 C21 H21 120.2
C21 C22 C23 121.0(3)
C21 C22 H22 119.5
C23 C22 H22 119.5
C18 C23 C22 119.8(3)
C18 C23 H23 120.1
C22 C23 H23 120.1
N1 C24 C25 123.1(2)
N1 C24 N2 105.39(18)
C25 C24 N2 131.5(2)
C24 C25 C26 116.4(2)
C24 C25 H25 121.8
C26 C25 H25 121.8
C27 C26 C25 120.7(2)
C27 C26 H26 119.6
C25 C26 H26 119.6
C26 C27 C28 119.0(2)
C26 C27 H27 120.5
C28 C27 H27 120.5
N1 C28 C27 120.9(2)
N1 C28 H28 119.6
C27 C28 H28 119.6
N2 C29 C30 124.1(2)
N2 C29 H29 118.0
C30 C29 H29 118.0
C31 C30 C35 119.1(2)
C31 C30 C29 123.2(2)
C35 C30 C29 117.7(2)
C30 C31 C32 120.3(2)
C30 C31 H31 119.9
C32 C31 H31 119.9
C33 C32 C31 119.7(3)
C33 C32 H32 120.1
C31 C32 H32 120.1
C34 C33 C32 120.3(3)
C34 C33 H33 119.8
C32 C33 H33 119.8
C33 C34 C35 120.5(3)
C33 C34 H34 119.8
C35 C34 H34 119.8
C34 C35 C30 120.0(3)
C34 C35 H35 120.0
C30 C35 H35 120.0
F6 P2 F4 90.8(3)
F6 P2 F1 90.2(2)
F4 P2 F1 91.4(3)
F6 P2 F5 175.0(3)
F4 P2 F5 94.2(3)
F1 P2 F5 90.3(2)
F6 P2 F2 89.63(14)
F4 P2 F2 89.64(19)
F1 P2 F2 179.0(3)
F5 P2 F2 89.85(16)
F6 P2 F3 88.2(2)
F4 P2 F3 178.0(2)
F1 P2 F3 90.4(3)
F5 P2 F3 86.8(2)
F2 P2 F3 88.62(16)
F4' P2' F5' 91.9(5)
F4' P2' F6' 95.4(5)
F5' P2' F6' 172.5(6)
F4' P2' F2' 90.7(5)
F5' P2' F2' 90.4(6)
F6' P2' F2' 91.5(5)
F4' P2' F1' 92.3(7)
F5' P2' F1' 87.6(8)
F6' P2' F1' 90.1(8)
F2' P2' F1' 176.5(8)
F4' P2' F3' 179.4(6)
F5' P2' F3' 87.6(5)
F6' P2' F3' 85.2(5)
F2' P2' F3' 89.5(5)
F1' P2' F3' 87.5(7)

loop_
_geom_bond_atom_site_label_1
_geom_bond_atom_site_label_2
_geom_bond_distance
Ru N1 2.1125(18)
Ru N2 2.1602(19)
Ru C1 2.161(2)
Ru C2 2.165(2)
Ru C5 2.186(2)
Ru C3 2.198(2)
Ru C4 2.212(2)
Ru P1 2.3138(7)
P1 C12 1.825(2)
P1 C6 1.827(2)
P1 C18 1.833(2)
N1 C28 1.334(3)
N1 C24 1.344(3)
N2 C29 1.282(3)
N2 C24 1.425(3)
C1 C2 1.410(4)
C1 C5 1.420(4)
C1 H1 0.9500
C2 C3 1.432(4)
C2 H2 0.9500
C3 C4 1.418(3)
C3 H3 0.9500
C4 C5 1.421(4)
C4 H4 0.9500
C5 H5 0.9500
C6 C11 1.391(3)
C6 C7 1.400(3)
C7 C8 1.392(3)
C7 H7 0.9500
C8 C9 1.380(4)
C8 H8 0.9500
C9 C10 1.383(4)
C9 H9 0.9500
C10 C11 1.388(3)
C10 H10 0.9500
C11 H11 0.9500
C12 C17 1.391(3)
C12 C13 1.398(3)
C13 C14 1.387(3)
C13 H13 0.9500
C14 C15 1.386(4)
C14 H14 0.9500
C15 C16 1.382(4)
C15 H15 0.9500
C16 C17 1.393(3)
C16 H16 0.9500
C17 H17 0.9500
C18 C23 1.386(3)
C18 C19 1.402(3)
C19 C20 1.384(3)
C19 H19 0.9500
C20 C21 1.376(4)
C20 H20 0.9500
C21 C22 1.372(5)
C21 H21 0.9500
C22 C23 1.396(4)
C22 H22 0.9500
C23 H23 0.9500
C24 C25 1.385(3)
C25 C26 1.396(4)
C25 H25 0.9500
C26 C27 1.378(4)
C26 H26 0.9500
C27 C28 1.389(3)
C27 H27 0.9500
C28 H28 0.9500
C29 C30 1.462(3)
C29 H29 0.9500
C30 C31 1.388(4)
C30 C35 1.391(4)
C31 C32 1.388(4)
C31 H31 0.9500
C32 C33 1.373(4)
C32 H32 0.9500
C33 C34 1.372(5)
C33 H33 0.9500
C34 C35 1.379(5)
C34 H34 0.9500
C35 H35 0.9500
P2 F6 1.564(3)
P2 F4 1.566(3)
P2 F1 1.593(3)
P2 F5 1.600(3)
P2 F2 1.602(2)
P2 F3 1.611(3)
P2' F4' 1.543(8)
P2' F5' 1.556(9)
P2' F6' 1.557(8)
P2' F2' 1.571(9)
P2' F1' 1.584(10)
P2' F3' 1.607(8)

loop_
_geom_torsion_atom_site_label_1
_geom_torsion_atom_site_label_2
_geom_torsion_atom_site_label_3
_geom_torsion_atom_site_label_4
_geom_torsion
N1 Ru P1 C12 -57.54(9)
N2 Ru P1 C12 -119.60(9)
C1 Ru P1 C12 83.45(10)
C2 Ru P1 C12 50.70(11)
C5 Ru P1 C12 119.00(10)
C3 Ru P1 C12 53.30(15)
C4 Ru P1 C12 126.62(13)
N1 Ru P1 C6 -175.24(9)
N2 Ru P1 C6 122.70(9)
C1 Ru P1 C6 -34.26(10)
C2 Ru P1 C6 -67.00(11)
C5 Ru P1 C6 1.30(10)
C3 Ru P1 C6 -64.40(15)
C4 Ru P1 C6 8.92(14)
N1 Ru P1 C18 62.36(10)
N2 Ru P1 C18 0.30(9)
C1 Ru P1 C18 -156.65(11)
C2 Ru P1 C18 170.60(11)
C5 Ru P1 C18 -121.10(11)
C3 Ru P1 C18 173.20(15)
C4 Ru P1 C18 -113.48(14)
N2 Ru N1 C28 -175.7(3)
C1 Ru N1 C28 -1.7(3)
C2 Ru N1 C28 -20.2(3)
C5 Ru N1 C28 -75.8(4)
C3 Ru N1 C28 -58.4(3)
C4 Ru N1 C28 -88.3(3)
P1 Ru N1 C28 94.5(2)
N2 Ru N1 C24 -4.11(12)
C1 Ru N1 C24 169.91(15)
C2 Ru N1 C24 151.49(14)
C5 Ru N1 C24 95.8(3)
C3 Ru N1 C24 113.20(14)
C4 Ru N1 C24 83.29(15)
P1 Ru N1 C24 -93.83(12)
N1 Ru N2 C29 -162.5(3)
C1 Ru N2 C29 27.1(4)
C2 Ru N2 C29 130.9(3)
C5 Ru N2 C29 40.4(3)
C3 Ru N2 C29 113.8(3)
C4 Ru N2 C29 76.8(3)
P1 Ru N2 C29 -70.1(3)
N1 Ru N2 C24 3.84(11)
C1 Ru N2 C24 -166.5(2)
C2 Ru N2 C24 -62.8(2)
C5 Ru N2 C24 -153.27(13)
C3 Ru N2 C24 -79.88(14)
C4 Ru N2 C24 -116.81(13)
P1 Ru N2 C24 96.26(12)
N1 Ru C1 C2 -29.6(2)
N2 Ru C1 C2 136.9(2)
C5 Ru C1 C2 118.1(2)
C3 Ru C1 C2 38.23(14)
C4 Ru C1 C2 80.41(16)
P1 Ru C1 C2 -126.07(14)
N1 Ru C1 C5 -147.64(14)
N2 Ru C1 C5 18.9(3)
C2 Ru C1 C5 -118.1(2)
C3 Ru C1 C5 -79.82(15)
C4 Ru C1 C5 -37.64(14)
P1 Ru C1 C5 115.88(14)
C5 C1 C2 C3 -0.7(3)
Ru C1 C2 C3 -63.12(16)
C5 C1 C2 Ru 62.40(16)
N1 Ru C2 C1 161.06(14)
N2 Ru C2 C1 -141.59(19)
C5 Ru C2 C1 -37.36(15)
C3 Ru C2 C1 -116.7(2)
C4 Ru C2 C1 -79.62(16)
P1 Ru C2 C1 61.29(15)
N1 Ru C2 C3 -82.25(14)
N2 Ru C2 C3 -24.9(3)
C1 Ru C2 C3 116.7(2)
C5 Ru C2 C3 79.33(15)
C4 Ru C2 C3 37.08(14)
P1 Ru C2 C3 177.98(11)
C1 C2 C3 C4 0.3(3)
Ru C2 C3 C4 -62.00(16)
C1 C2 C3 Ru 62.28(15)
N1 Ru C3 C4 -136.54(15)
N2 Ru C3 C4 -74.20(17)
C1 Ru C3 C4 79.71(17)
C2 Ru C3 C4 117.7(2)
C5 Ru C3 C4 36.87(15)
P1 Ru C3 C4 113.82(16)
N1 Ru C3 C2 105.77(14)
N2 Ru C3 C2 168.12(13)
C1 Ru C3 C2 -37.98(15)
C5 Ru C3 C2 -80.82(16)
C4 Ru C3 C2 -117.7(2)
P1 Ru C3 C2 -3.9(2)
C2 C3 C4 C5 0.3(3)
Ru C3 C4 C5 -60.36(16)
C2 C3 C4 Ru 60.62(15)
N1 Ru C4 C3 54.27(18)
N2 Ru C4 C3 119.05(15)
C1 Ru C4 C3 -80.65(16)
C2 Ru C4 C3 -37.85(15)
C5 Ru C4 C3 -118.7(2)
P1 Ru C4 C3 -130.68(14)
N1 Ru C4 C5 172.99(13)
N2 Ru C4 C5 -122.23(14)
C1 Ru C4 C5 38.07(15)
C2 Ru C4 C5 80.87(16)
C3 Ru C4 C5 118.7(2)
P1 Ru C4 C5 -12.0(2)
C2 C1 C5 C4 0.9(3)
Ru C1 C5 C4 62.80(16)
C2 C1 C5 Ru -61.93(16)
C3 C4 C5 C1 -0.7(3)
Ru C4 C5 C1 -61.41(16)
C3 C4 C5 Ru 60.71(16)
N1 Ru C5 C1 99.6(3)
N2 Ru C5 C1 -171.58(13)
C2 Ru C5 C1 37.29(15)
C3 Ru C5 C1 80.26(16)
C4 Ru C5 C1 117.0(2)
P1 Ru C5 C1 -70.29(14)
N1 Ru C5 C4 -17.4(3)
N2 Ru C5 C4 71.46(15)
C1 Ru C5 C4 -117.0(2)
C2 Ru C5 C4 -79.67(15)
C3 Ru C5 C4 -36.70(14)
P1 Ru C5 C4 172.75(12)
C12 P1 C6 C11 -6.9(2)
C18 P1 C6 C11 -113.0(2)
Ru P1 C6 C11 117.61(18)
C12 P1 C6 C7 178.67(17)
C18 P1 C6 C7 72.55(19)
Ru P1 C6 C7 -56.80(19)
C11 C6 C7 C8 1.2(3)
P1 C6 C7 C8 175.78(19)
C6 C7 C8 C9 -0.9(4)
C7 C8 C9 C10 -0.5(4)
C8 C9 C10 C11 1.4(5)
C9 C10 C11 C6 -1.1(4)
C7 C6 C11 C10 -0.3(4)
P1 C6 C11 C10 -174.7(2)
C6 P1 C12 C17 102.93(19)
C18 P1 C12 C17 -148.21(18)
Ru P1 C12 C17 -19.7(2)
C6 P1 C12 C13 -73.0(2)
C18 P1 C12 C13 35.8(2)
Ru P1 C12 C13 164.38(17)
C17 C12 C13 C14 -1.0(4)
P1 C12 C13 C14 175.0(2)
C12 C13 C14 C15 0.6(4)
C13 C14 C15 C16 -0.1(4)
C14 C15 C16 C17 -0.1(4)
C13 C12 C17 C16 0.8(3)
P1 C12 C17 C16 -175.23(19)
C15 C16 C17 C12 -0.3(4)
C12 P1 C18 C23 -124.2(2)
C6 P1 C18 C23 -16.8(3)
Ru P1 C18 C23 109.1(2)
C12 P1 C18 C19 60.08(19)
C6 P1 C18 C19 167.46(17)
Ru P1 C18 C19 -66.67(19)
C23 C18 C19 C20 -0.9(4)
P1 C18 C19 C20 175.1(2)
C18 C19 C20 C21 0.6(4)
C19 C20 C21 C22 0.4(5)
C20 C21 C22 C23 -1.2(6)
C19 C18 C23 C22 0.1(4)
P1 C18 C23 C22 -175.5(3)
C21 C22 C23 C18 0.9(6)
C28 N1 C24 C25 0.9(3)
Ru N1 C24 C25 -173.06(19)
C28 N1 C24 N2 179.69(18)
Ru N1 C24 N2 5.71(17)
C29 N2 C24 N1 165.7(2)
Ru N2 C24 N1 -5.53(16)
C29 N2 C24 C25 -15.7(4)
Ru N2 C24 C25 173.1(2)
N1 C24 C25 C26 -0.3(3)
N2 C24 C25 C26 -178.7(2)
C24 C25 C26 C27 -0.5(4)
C25 C26 C27 C28 0.7(4)
C24 N1 C28 C27 -0.7(3)
Ru N1 C28 C27 169.71(18)
C26 C27 C28 N1 0.0(3)
C24 N2 C29 C30 -177.3(2)
Ru N2 C29 C30 -13.0(5)
N2 C29 C30 C31 -23.4(4)
N2 C29 C30 C35 157.8(3)
C35 C30 C31 C32 -2.7(5)
C29 C30 C31 C32 178.5(3)
C30 C31 C32 C33 -0.4(5)
C31 C32 C33 C34 2.9(7)
C32 C33 C34 C35 -2.2(8)
C33 C34 C35 C30 -1.0(8)
C31 C30 C35 C34 3.4(6)
C29 C30 C35 C34 -177.8(4)
